data_2311105
loop_
_publ_author_name
'Sovago, Ioana'
'Hoser, Anna A.'
'Madsen, Anders \/O.'

_publ_section_title
;
 A combined model of electron density and lattice dynamics refined against
 elastic diffraction data. Thermodynamic properties of crystalline
 <small>L</small>-alanine
;
_journal_coeditor_code AE5068
_journal_issue 1
_journal_name_full 'Acta Crystallographica Section A'
_journal_page_first 32
_journal_page_last 44
_journal_paper_doi 10.1107/S205327331901355X
_journal_volume 76
_journal_year 2020
_chemical_absolute_configuration unk
_chemical_formula_moiety 'C3 H7 N O2'
_chemical_formula_sum 'C3 H7 N O2'
_chemical_formula_weight 89.1
_space_group_IT_number 19
_space_group_name_Hall 'P 2ac 2ab'
_space_group_name_H-M_alt 'P 21 21 21'
_symmetry_cell_setting orthorhombic
_symmetry_Int_Tables_number 19
_symmetry_space_group_name_Hall 'P 2ac 2ab'
_symmetry_space_group_name_H-M 'P 21 21 21'
_atom_sites_solution_hydrogens difmap
_atom_sites_solution_primary direct
_atom_sites_solution_secondary difmap
_cell_angle_alpha 90
_cell_angle_beta 90
_cell_angle_gamma 90
_cell_formula_units_Z 4
_cell_length_a 5.9534(5)
_cell_length_b 12.2772(10)
_cell_length_c 5.7882(5)
_cell_measurement_reflns_used 5997
_cell_measurement_temperature 123(2)
_cell_measurement_theta_max 58.0
_cell_measurement_theta_min 3.3
_cell_measurement_wavelength 0.71073
_cell_volume 423.07(6)
_computing_molecular_graphics 'Volkov et al, (2006)'
_computing_publication_material 'Volkov et al, (2006)'
_computing_structure_refinement 'Volkov et al, (2006)'
_diffrn_ambient_temperature 123(2)
_diffrn_measured_fraction_theta_full 0.989
_diffrn_measured_fraction_theta_max 0.995
_diffrn_measurement_device_type 'Bruker Nonius X8 APEXII CCD area-detector'
_diffrn_measurement_method '\w and \f'
_diffrn_radiation_monochromator graphite
_diffrn_radiation_probe x-ray
_diffrn_radiation_source 'fine-focus sealed tube'
_diffrn_radiation_type MoK\a
_diffrn_radiation_wavelength 0.71073
_diffrn_reflns_av_R_equivalents 0.0464
_diffrn_reflns_av_unetI/netI 0.027
_diffrn_reflns_Laue_measured_fraction_full 0.989
_diffrn_reflns_Laue_measured_fraction_max 0.995
_diffrn_reflns_limit_h_max 14
_diffrn_reflns_limit_h_min 0
_diffrn_reflns_limit_k_max 29
_diffrn_reflns_limit_k_min 0
_diffrn_reflns_limit_l_max 13
_diffrn_reflns_limit_l_min 0
_diffrn_reflns_number 5997
_diffrn_reflns_point_group_measured_fraction_full 0.993
_diffrn_reflns_point_group_measured_fraction_max 0.995
_diffrn_reflns_theta_full 25.242
_diffrn_reflns_theta_max 57.97
_diffrn_reflns_theta_min 3.319
_diffrn_standards_number 0
_exptl_absorpt_coefficient_mu 0.117
_exptl_absorpt_correction_T_max 0.7514
_exptl_absorpt_correction_T_min 0.6454
_exptl_absorpt_correction_type multi-scan
_exptl_absorpt_process_details 'SADABS, Bruker(2001)'
_exptl_crystal_colour colorless
_exptl_crystal_density_diffrn 1.399
_exptl_crystal_density_method 'not measured'
_exptl_crystal_description rhombic
_exptl_crystal_F_000 192
_exptl_crystal_size_max 0.328
_exptl_crystal_size_mid 0.262
_exptl_crystal_size_min 0.184
_refine_diff_density_max 0.319
_refine_diff_density_min -0.183
_refine_ls_extinction_coef 1.04(4)
_refine_ls_extinction_expression
;
        Becker, P.J. & Coppens, P. (1974) Acta Cryst., A30, 129-153.
;
_refine_ls_extinction_method 'Becker-Coppens type 1 Lorentzian isotropic'
_refine_ls_goodness_of_fit_ref 1.442
_refine_ls_hydrogen_treatment refall
_refine_ls_matrix_type full
_refine_ls_number_parameters 130
_refine_ls_number_reflns 6000
_refine_ls_number_restraints 0
_refine_ls_R_factor_all 0.021
_refine_ls_R_factor_gt 0.021
_refine_ls_shift/su_max 0.00001
_refine_ls_structure_factor_coef Fsqd
_refine_ls_weighting_details
;
        calc w2 = 1/[s^2^(Fo^2^)]
;
_refine_ls_weighting_scheme calc
_refine_ls_wR_factor_ref 0.048
_reflns_Friedel_coverage 0.773
_reflns_Friedel_fraction_full 1
_reflns_Friedel_fraction_max 0.994
_reflns_number_gt 5719
_reflns_number_total 5997
_reflns_threshold_expression 'I > 2\s(I)'
_cod_data_source_file ae5068sup1.cif
_cod_data_source_block xd_dispersion
_cod_depositor_comments 'Adding full bibliography for 2311101--2311106.cif.'
_cod_database_code 2311105
_cod_database_fobs_code 2311105

loop_
_space_group_symop_id
_space_group_symop_operation_xyz
1 +X,+Y,+Z
2 1/2-X,-Y,1/2+Z
3 1/2+X,1/2-Y,-Z
4 -X,1/2+Y,1/2-Z

loop_
_atom_local_axes_atom_label
_atom_local_axes_atom0
_atom_local_axes_ax1
_atom_local_axes_atom1
_atom_local_axes_atom2
_atom_local_axes_ax2
O1 C1 Z O1 O2 Y
O2 C1 Z O2 O1 Y
N1 H12 Z N1 H11 Y
C1 O1 X C1 O2 Y
C2 H21 Z C2 N1 Y
C3 H31 Z C3 H32 Y
H11 N1 Z H11 H12 Y
H12 N1 Z H12 H11 Y
H13 N1 Z H13 H11 Y
H21 C2 Z H21 N1 Y
H31 C3 Z H31 H32 Y
H32 C3 Z H32 H31 Y
H33 C3 Z H33 H31 Y

loop_
_atom_rho_multipole_atom_label
_atom_rho_multipole_coeff_Pv
_atom_rho_multipole_coeff_P00
_atom_rho_multipole_coeff_P11
_atom_rho_multipole_coeff_P1-1
_atom_rho_multipole_coeff_P10
_atom_rho_multipole_coeff_P20
_atom_rho_multipole_coeff_P21
_atom_rho_multipole_coeff_P2-1
_atom_rho_multipole_coeff_P22
_atom_rho_multipole_coeff_P2-2
_atom_rho_multipole_coeff_P30
_atom_rho_multipole_coeff_P31
_atom_rho_multipole_coeff_P3-1
_atom_rho_multipole_coeff_P32
_atom_rho_multipole_coeff_P3-2
_atom_rho_multipole_coeff_P33
_atom_rho_multipole_coeff_P3-3
_atom_rho_multipole_coeff_P40
_atom_rho_multipole_coeff_P41
_atom_rho_multipole_coeff_P4-1
_atom_rho_multipole_coeff_P42
_atom_rho_multipole_coeff_P4-2
_atom_rho_multipole_coeff_P43
_atom_rho_multipole_coeff_P4-3
_atom_rho_multipole_coeff_P44
_atom_rho_multipole_coeff_P4-4
_atom_rho_multipole_kappa
_atom_rho_multipole_kappa_prime0
_atom_rho_multipole_kappa_prime1
_atom_rho_multipole_kappa_prime2
_atom_rho_multipole_kappa_prime3
_atom_rho_multipole_kappa_prime4
O1 6.406(17) 0 0.042(7) 0.016(7) -0.055(6) -0.013(5) -0.006(5) 0.026(5) -0.104(5) 0.072(5) 0.014(7) -0.025(6) 0.013(9) 0.042(6) 0.000(7) 0.041(6) 0.008(9) 0 0 0 0 0 0 0 0 0 0.991517 1.055937 1.055937 1.055937 1.055937 1.055937
O2 6.439(18) 0 0.002(7) 0.007(7) -0.071(7) -0.024(5) 0.004(5) -0.005(4) -0.085(5) -0.064(5) 0.026(10) -0.010(6) 0.010(7) 0.027(6) 0.011(6) 0.009(7) -0.002(9) 0 0 0 0 0 0 0 0 0 0.991517 1.055937 1.055937 1.055937 1.055937 1.055937
N1 5.16(3) 0 -0.021(10) 0.012(9) 0.023(9) 0.010(7) 0.051(7) -0.028(7) -0.034(7) -0.002(7) 0.197(11) 0.022(14) -0.006(9) -0.007(8) -0.013(10) -0.055(12) -0.172(9) 0 0 0 0 0 0 0 0 0 1.005394 0.912288 0.912288 0.912288 0.912288 0.912288
C1 4.16(3) 0 0.044(11) 0.042(11) -0.024(11) -0.230(9) -0.007(7) 0.012(8) 0.057(8) -0.070(8) -0.005(11) 0.028(11) 0.030(17) -0.015(11) -0.033(11) 0.357(12) 0.019(14) 0 0 0 0 0 0 0 0 0 1.008183 0.996378 0.996378 0.996378 0.996378 0.996378
C2 4.04(3) 0 -0.002(12) -0.088(11) 0.034(13) 0.000(9) -0.012(9) 0.016(9) 0.072(9) -0.006(8) 0.283(12) 0.012(12) 0.039(12) 0.019(19) 0.001(11) 0.018(12) -0.235(12) 0 0 0 0 0 0 0 0 0 1.017466 0.97224 0.97224 0.97224 0.97224 0.97224
C3 4.13(5) 0 0.017(12) -0.009(13) 0.000(13) 0.047(10) -0.055(9) 0.109(9) -0.034(9) -0.052(9) 0.266(15) -0.018(13) -0.023(13) 0.021(13) -0.017(15) -0.032(14) -0.185(13) 0 0 0 0 0 0 0 0 0 1.002088 0.984899 0.984899 0.984899 0.984899 0.984899
H11 0.729(10) 0 0.001(7) -0.005(7) 0.176(8) 0.116(10) 0 0 0 0 0 0 0 0 0 0 0 0 0 0 0 0 0 0 0 0 1.216107 1.216107 1.216107 1.216107 1.216107 1.216107
H12 0.729(10) 0 0.001(7) -0.005(7) 0.176(8) 0.116(10) 0 0 0 0 0 0 0 0 0 0 0 0 0 0 0 0 0 0 0 0 1.216107 1.216107 1.216107 1.216107 1.216107 1.216107
H13 0.729(10) 0 0.001(7) -0.005(7) 0.176(8) 0.116(10) 0 0 0 0 0 0 0 0 0 0 0 0 0 0 0 0 0 0 0 0 1.216107 1.216107 1.216107 1.216107 1.216107 1.216107
H21 0.866(17) 0 0.021(13) 0.006(13) 0.164(13) 0.078(17) 0 0 0 0 0 0 0 0 0 0 0 0 0 0 0 0 0 0 0 0 1.217717 1.217717 1.217717 1.217717 1.217717 1.217717
H31 0.871(12) 0 0.012(7) -0.018(7) 0.175(9) 0.083(12) 0 0 0 0 0 0 0 0 0 0 0 0 0 0 0 0 0 0 0 0 1.213581 1.213581 1.213581 1.213581 1.213581 1.213581
H32 0.871(12) 0 0.012(7) -0.018(7) 0.175(9) 0.083(12) 0 0 0 0 0 0 0 0 0 0 0 0 0 0 0 0 0 0 0 0 1.213581 1.213581 1.213581 1.213581 1.213581 1.213581
H33 0.871(12) 0 0.012(7) -0.018(7) 0.175(9) 0.083(12) 0 0 0 0 0 0 0 0 0 0 0 0 0 0 0 0 0 0 0 0 1.213581 1.213581 1.213581 1.213581 1.213581 1.213581

loop_
_atom_site_label
_atom_site_type_symbol
_atom_site_fract_x
_atom_site_fract_y
_atom_site_fract_z
_atom_site_U_iso_or_equiv
_atom_site_adp_type
_atom_site_occupancy
_atom_site_symmetry_multiplicity
O1 O 0.72757(4) 0.083980(17) 0.62520(4) 0.014 Uani 1 4
O2 O 0.44364(4) 0.184298(17) 0.76117(3) 0.013 Uani 1 4
N1 N 0.64931(3) 0.137740(13) 0.18379(3) 0.01 Uani 1 4
C1 C 0.55587(3) 0.140895(12) 0.60033(3) 0.009 Uani 1 4
C2 C 0.46912(3) 0.161199(13) 0.35461(3) 0.009 Uani 1 4
C3 C 0.26392(3) 0.090938(19) 0.30334(4) 0.014 Uani 1 4
H11 H 0.705075 0.056868 0.192042 0.023 Uani 1 4
H12 H 0.787687 0.189128 0.209161 0.022 Uani 1 4
H13 H 0.583031 0.148176 0.017518 0.021 Uani 1 4
H21 H 0.426193 0.247769 0.338711 0.022 Uani 1 4
H31 H 0.196392 0.109259 0.131149 0.033 Uani 1 4
H32 H 0.131311 0.105266 0.431625 0.031 Uani 1 4
H33 H 0.306345 0.003902 0.303718 0.031 Uani 1 4

loop_
_atom_site_aniso_label
_atom_site_aniso_U_11
_atom_site_aniso_U_22
_atom_site_aniso_U_33
_atom_site_aniso_U_23
_atom_site_aniso_U_13
_atom_site_aniso_U_12
O1 0.01545 0.01454 0.01122 0.0018 -0.00146 0.00573
O2 0.01767 0.01565 0.00701 -0.00064 0.00072 0.00491
N1 0.01195 0.01046 0.00726 -0.00024 0.00043 0.00065
C1 0.0111 0.00798 0.00656 -0.00005 -0.00074 0.00065
C2 0.01063 0.00911 0.00677 -0.00017 -0.00074 0.00119
C3 0.01175 0.01774 0.01167 -0.00026 -0.00218 -0.0022
H11 0.02511 0.01809 0.0257 0.00119 0.00263 0.00618
H12 0.02008 0.02474 0.02182 -0.0015 0.00123 -0.005
H13 0.02581 0.02539 0.01264 0.00021 -0.00108 0.00076
H21 0.0277 0.01565 0.02166 0.00097 -0.00037 0.00557
H31 0.03149 0.04497 0.02169 0.004 -0.01165 -0.00466
H32 0.02093 0.04426 0.02801 -0.00185 0.00586 -0.0023
H33 0.03356 0.02033 0.03891 -0.00215 -0.00433 -0.0041

loop_
_geom_angle_atom_site_label_1
_geom_angle_atom_site_label_2
_geom_angle_atom_site_label_3
_geom_angle
_geom_angle_site_symmetry_1
_geom_angle_site_symmetry_2
_geom_angle_site_symmetry_3
_geom_angle_publ_flag
H11 N1 H12 108.356(14) 1_555 1_555 1_555 yes
H11 N1 H13 106.080(14) 1_555 1_555 1_555 yes
H12 N1 H13 110.553(14) 1_555 1_555 1_555 yes
O1 C1 O2 125.795(19) 1_555 1_555 1_555 yes
O1 C1 C2 118.319(16) 1_555 1_555 1_555 yes
O2 C1 C2 115.886(16) 1_555 1_555 1_555 yes
C1 C2 C3 111.003(14) 1_555 1_555 1_555 yes
C1 C2 H21 108.286(13) 1_555 1_555 1_555 yes
C3 C2 H21 110.192(15) 1_555 1_555 1_555 yes
C2 C3 H31 110.743(17) 1_555 1_555 1_555 yes
C2 C3 H32 110.723(17) 1_555 1_555 1_555 yes
C2 C3 H33 111.464(17) 1_555 1_555 1_555 yes
H31 C3 H32 108.528(18) 1_555 1_555 1_555 yes
H31 C3 H33 106.582(18) 1_555 1_555 1_555 yes
H32 C3 H33 108.660(19) 1_555 1_555 1_555 yes

loop_
_geom_bond_atom_site_label_1
_geom_bond_atom_site_label_2
_geom_bond_distance
_geom_bond_site_symmetry_1
_geom_bond_site_symmetry_2
_geom_bond_publ_flag
O1 C1 1.2465(2) 1_555 1_555 yes
O2 C1 1.2638(2) 1_555 1_555 yes
N1 H11 1.04801(16) 1_555 1_555 yes
N1 H12 1.04800(16) 1_555 1_555 yes
N1 H13 1.04800(15) 1_555 1_555 yes
C1 C2 1.5335(2) 1_555 1_555 yes
C2 C3 1.5246(3) 1_555 1_555 yes
C2 H21 1.09700(15) 1_555 1_555 yes
C3 H31 1.0980(2) 1_555 1_555 yes
C3 H32 1.0980(2) 1_555 1_555 yes
C3 H33 1.0980(2) 1_555 1_555 yes

loop_
_geom_torsion_atom_site_label_1
_geom_torsion_atom_site_label_2
_geom_torsion_atom_site_label_3
_geom_torsion_atom_site_label_4
_geom_torsion
_geom_torsion_site_symmetry_1
_geom_torsion_site_symmetry_2
_geom_torsion_site_symmetry_3
_geom_torsion_site_symmetry_4
_geom_torsion_publ_flag
O1 C1 C2 C3 103.54(2) 1_555 1_555 1_555 1_555 yes
O1 C1 C2 H21 -135.38(2) 1_555 1_555 1_555 1_555 yes
O2 C1 C2 C3 -76.352(19) 1_555 1_555 1_555 1_555 yes
O2 C1 C2 H21 44.730(17) 1_555 1_555 1_555 1_555 yes
C1 C2 C3 H31 176.63(2) 1_555 1_555 1_555 1_555 yes
C1 C2 C3 H32 56.194(17) 1_555 1_555 1_555 1_555 yes
C1 C2 C3 H33 -64.892(17) 1_555 1_555 1_555 1_555 yes
H21 C2 C3 H31 56.676(17) 1_555 1_555 1_555 1_555 yes
H21 C2 C3 H32 -63.760(17) 1_555 1_555 1_555 1_555 yes
H21 C2 C3 H33 175.15(2) 1_555 1_555 1_555 1_555 yes
